data_7155608
loop_
_publ_author_name
'Akther, Thamina'
'Islam, Md Monarul'
'Rahman, Shofiur'
'Georghiou, Paris E.'
'Matsumoto, Taisuke'
'Tanaka, Junji'
'Redshaw, Carl'
'Yamato, Takehiko'

_publ_section_title
;
 Synthesis and conformations of [2.n]metacyclophan-1-ene epoxides and
 their conversion to [n.1]metacyclophanes.
;
_journal_issue 16
_journal_name_full 'Organic &amp; biomolecular chemistry'
_journal_page_first 3519
_journal_page_last 3527
_journal_paper_doi 10.1039/c7ob00400a
_journal_volume 15
_journal_year 2017
_chemical_formula_moiety 'C32 H46 O3'
_chemical_formula_sum 'C32 H46 O3'
_chemical_formula_weight 478.71
_chemical_melting_point 466.5(5)
_chemical_name_systematic anti-5,17-di-tert-butyl-1,2-epoxy-1,2-dimethyl-8,20-dimethoxy[2.6]metacyclophane
_space_group_crystal_system monoclinic
_space_group_IT_number 15
_space_group_name_Hall '-C 2yc'
_space_group_name_H-M_alt 'C 1 2/c 1'
_symmetry_space_group_name_Hall '-C 2yc'
_symmetry_space_group_name_H-M 'C 1 2/c 1'
_atom_sites_solution_hydrogens geom
_atom_sites_solution_primary direct
_atom_sites_solution_secondary difmap
_audit_update_record
;
2017-01-11 deposited with the CCDC.
2017-03-31 downloaded from the CCDC.
;
_cell_angle_alpha 90.0000
_cell_angle_beta 109.868(8)
_cell_angle_gamma 90.0000
_cell_formula_units_Z 4
_cell_length_a 18.0647(12)
_cell_length_b 10.9779(8)
_cell_length_c 15.0137(10)
_cell_measurement_reflns_used 9329
_cell_measurement_temperature 123
_cell_measurement_theta_max 68.16
_cell_measurement_theta_min 3.13
_cell_volume 2800.2(4)
_computing_cell_refinement 'RAPID AUTO'
_computing_data_collection 'RAPID AUTO (Rigaku, ????)'
_computing_data_reduction 'RAPID AUTO'
_computing_molecular_graphics 'CrystalStructure 4.2.2'
_computing_publication_material 'CrystalStructure 4.2.2 (Rigaku, 2016)'
_computing_structure_refinement 'SHELXL Version 2014/7 (Sheldrick, 2008)'
_computing_structure_solution 'Il Milione (Burla, et al., 2007)'
_diffrn_ambient_temperature 123
_diffrn_detector_area_resol_mean 10.000
_diffrn_measured_fraction_theta_full 1.000
_diffrn_measured_fraction_theta_max 0.999
_diffrn_measurement_device_type 'Rigaku R-AXIS RAPID'
_diffrn_measurement_method \w
_diffrn_radiation_type 'Cu K\a'
_diffrn_radiation_wavelength 1.54187
_diffrn_reflns_av_R_equivalents 0.0649
_diffrn_reflns_Laue_measured_fraction_full 1.000
_diffrn_reflns_Laue_measured_fraction_max 0.999
_diffrn_reflns_limit_h_max 21
_diffrn_reflns_limit_h_min -21
_diffrn_reflns_limit_k_max 13
_diffrn_reflns_limit_k_min -13
_diffrn_reflns_limit_l_max 18
_diffrn_reflns_limit_l_min -17
_diffrn_reflns_number 15775
_diffrn_reflns_point_group_measured_fraction_full 1.000
_diffrn_reflns_point_group_measured_fraction_max 0.999
_diffrn_reflns_theta_full 67.687
_diffrn_reflns_theta_max 68.183
_diffrn_reflns_theta_min 4.796
_diffrn_standards_number 0
_exptl_absorpt_coefficient_mu 0.546
_exptl_absorpt_correction_T_max 0.947
_exptl_absorpt_correction_T_min 0.659
_exptl_absorpt_correction_type multi-scan
_exptl_absorpt_process_details 'ABSCOR (Rigaku, 1995)'
_exptl_crystal_colour colorless
_exptl_crystal_density_diffrn 1.135
_exptl_crystal_density_method 'not measured'
_exptl_crystal_description prism
_exptl_crystal_F_000 1048.00
_exptl_crystal_recrystallization_method 'Re-crystallisation from solvent: MeOH'
_exptl_crystal_size_max 0.200
_exptl_crystal_size_mid 0.200
_exptl_crystal_size_min 0.100
_refine_diff_density_max 0.56
_refine_diff_density_min -0.28
_refine_ls_extinction_method none
_refine_ls_goodness_of_fit_ref 1.417
_refine_ls_hydrogen_treatment constr
_refine_ls_number_parameters 168
_refine_ls_number_reflns 2566
_refine_ls_number_restraints 0
_refine_ls_R_factor_all 0.2006
_refine_ls_R_factor_gt 0.1450
_refine_ls_shift/su_max 0.000
_refine_ls_structure_factor_coef Fsqd
_refine_ls_weighting_details 'w = 1/[\s^2^(Fo^2^)+(0.2000P)^2^] where P=(Fo^2^+2Fc^2^)/3'
_refine_ls_weighting_scheme calc
_refine_ls_wR_factor_gt 0.3909
_refine_ls_wR_factor_ref 0.4263
_reflns_Friedel_coverage 0.000
_reflns_number_gt 1445
_reflns_number_total 2566
_reflns_threshold_expression F^2^>2.0\s(F^2^)
_cod_data_source_file c7ob00400a2.cif
_cod_data_source_block yt1611h
_cod_depositor_comments
;
The following automatic conversions were performed:

'_chemical_melting_point' value '466-467' was changed to '466.5(5)' -
the average value was taken and precision was estimated.

Automatic conversion script
Id: cif_fix_values 4973 2017-02-22 13:04:09Z antanas 
;
_cod_database_code 7155608

loop_
_space_group_symop_operation_xyz
'x, y, z'
'-x, y, -z+1/2'
'x+1/2, y+1/2, z'
'-x+1/2, y+1/2, -z+1/2'
'-x, -y, -z'
'x, -y, z-1/2'
'-x+1/2, -y+1/2, -z'
'x+1/2, -y+1/2, z-1/2'

loop_
_atom_site_label
_atom_site_type_symbol
_atom_site_fract_x
_atom_site_fract_y
_atom_site_fract_z
_atom_site_U_iso_or_equiv
_atom_site_adp_type
_atom_site_occupancy
_atom_site_site_symmetry_order
_atom_site_calc_flag
_atom_site_refinement_flags_posn
_atom_site_refinement_flags_adp
_atom_site_refinement_flags_occupancy
O1 O 0.0826(4) 0.5562(6) 0.3059(5) 0.0651(18) Uani 0.5 1 d . . P
O2 O -0.1143(2) 0.3548(4) 0.1125(3) 0.0967(16) Uani 1 1 d . . .
C1 C 0.0055(4) 0.5294(6) 0.2019(5) 0.089(2) Uani 1 1 d . . .
C2 C 0.0104(6) 0.6405(7) 0.1475(6) 0.136(3) Uani 1 1 d . . .
H2A H -0.0277 0.6344 0.0831 0.163 Uiso 1 1 calc R U .
H2B H 0.0636 0.6479 0.1447 0.163 Uiso 1 1 calc R U .
H2C H -0.0016 0.7124 0.1788 0.163 Uiso 1 1 calc R U .
C3 C 0.0224(4) 0.4167(5) 0.1663(4) 0.0796(17) Uani 1 1 d . . .
C4 C -0.0369(4) 0.3278(6) 0.1211(4) 0.0800(17) Uani 1 1 d . . .
C5 C -0.0191(3) 0.2108(5) 0.0935(3) 0.0628(14) Uani 1 1 d . . .
C6 C 0.0598(3) 0.1897(5) 0.1061(4) 0.0672(15) Uani 1 1 d . . .
H6 H 0.0732 0.1141 0.0848 0.081 Uiso 1 1 calc R U .
C7 C 0.1203(3) 0.2715(5) 0.1478(4) 0.0683(15) Uani 1 1 d . . .
C8 C 0.0981(3) 0.3819(5) 0.1771(4) 0.0683(15) Uani 1 1 d . . .
H8 H 0.1389 0.4381 0.2073 0.082 Uiso 1 1 calc R U .
C9 C -0.1596(4) 0.4048(7) 0.0219(4) 0.105(2) Uani 1 1 d . . .
H9A H -0.1764 0.3390 -0.0248 0.125 Uiso 1 1 calc R U .
H9B H -0.1272 0.4629 0.0017 0.125 Uiso 1 1 calc R U .
H9C H -0.2059 0.4466 0.0268 0.125 Uiso 1 1 calc R U .
C10 C 0.2095(3) 0.2419(5) 0.1714(4) 0.0644(14) Uani 1 1 d . . .
C11 C 0.2202(4) 0.1160(6) 0.1313(5) 0.090(2) Uani 1 1 d . . .
H11A H 0.2764 0.0964 0.1508 0.108 Uiso 1 1 calc R U .
H11B H 0.1979 0.1179 0.0620 0.108 Uiso 1 1 calc R U .
H11C H 0.1931 0.0537 0.1556 0.108 Uiso 1 1 calc R U .
C12 C 0.2470(4) 0.2382(8) 0.2784(5) 0.126(3) Uani 1 1 d . . .
H12A H 0.2299 0.3093 0.3059 0.152 Uiso 1 1 calc R U .
H12B H 0.3044 0.2394 0.2958 0.152 Uiso 1 1 calc R U .
H12C H 0.2308 0.1636 0.3026 0.152 Uiso 1 1 calc R U .
C13 C 0.2483(4) 0.3348(7) 0.1327(5) 0.106(2) Uani 1 1 d . . .
H13A H 0.2413 0.4150 0.1575 0.127 Uiso 1 1 calc R U .
H13B H 0.2249 0.3353 0.0635 0.127 Uiso 1 1 calc R U .
H13C H 0.3046 0.3163 0.1512 0.127 Uiso 1 1 calc R U .
C14 C -0.0788(3) 0.1162(6) 0.0603(4) 0.0865(19) Uani 1 1 d . . .
H14A H -0.0883 0.1006 -0.0077 0.104 Uiso 1 1 calc R U .
H14B H -0.1287 0.1459 0.0661 0.104 Uiso 1 1 calc R U .
C15 C -0.0559(3) -0.0031(6) 0.1147(4) 0.0825(18) Uani 1 1 d . . .
H15A H -0.0985 -0.0630 0.0866 0.099 Uiso 1 1 calc R U .
H15B H -0.0079 -0.0346 0.1050 0.099 Uiso 1 1 calc R U .
C16 C -0.0413(3) 0.0021(6) 0.2159(4) 0.0822(18) Uani 1 1 d . . .
H16A H -0.0687 -0.0682 0.2320 0.099 Uiso 1 1 calc R U .
H16B H -0.0672 0.0766 0.2281 0.099 Uiso 1 1 calc R U .

loop_
_atom_site_aniso_label
_atom_site_aniso_U_11
_atom_site_aniso_U_22
_atom_site_aniso_U_33
_atom_site_aniso_U_23
_atom_site_aniso_U_13
_atom_site_aniso_U_12
O1 0.059(4) 0.064(4) 0.085(4) -0.011(4) 0.040(4) -0.016(3)
O2 0.065(2) 0.139(4) 0.091(3) 0.016(3) 0.032(2) 0.042(2)
C1 0.088(4) 0.072(4) 0.131(6) 0.011(4) 0.069(4) 0.003(3)
C2 0.202(9) 0.077(5) 0.140(7) 0.030(5) 0.073(6) 0.018(5)
C3 0.089(4) 0.069(4) 0.098(4) 0.009(3) 0.055(4) -0.003(3)
C4 0.074(4) 0.101(5) 0.069(4) 0.016(3) 0.029(3) 0.015(3)
C5 0.052(3) 0.087(4) 0.047(3) -0.002(3) 0.014(2) 0.005(3)
C6 0.061(3) 0.071(3) 0.069(3) 0.000(3) 0.021(3) 0.001(3)
C7 0.070(3) 0.068(4) 0.073(3) 0.002(3) 0.033(3) -0.001(3)
C8 0.074(4) 0.064(3) 0.077(3) 0.000(3) 0.038(3) -0.014(3)
C9 0.076(4) 0.151(7) 0.079(4) 0.007(4) 0.017(3) 0.015(4)
C10 0.052(3) 0.078(4) 0.067(3) 0.003(3) 0.026(2) 0.002(2)
C11 0.068(4) 0.108(5) 0.095(4) -0.002(4) 0.027(3) 0.009(3)
C12 0.091(5) 0.174(8) 0.101(5) -0.021(5) 0.015(4) 0.008(5)
C13 0.080(4) 0.110(6) 0.145(6) 0.007(5) 0.060(4) -0.012(4)
C14 0.076(4) 0.108(5) 0.080(4) -0.015(4) 0.033(3) -0.003(3)
C15 0.073(4) 0.091(5) 0.090(4) -0.023(4) 0.037(3) -0.021(3)
C16 0.063(3) 0.096(4) 0.092(4) -0.010(3) 0.032(3) -0.019(3)

loop_
_atom_type_symbol
_atom_type_description
_atom_type_scat_dispersion_real
_atom_type_scat_dispersion_imag
_atom_type_scat_source
C C 0.0181 0.0091
;
International Tables for Crystallography
(Vol. C, Tables 4.2.6.8 and 6.1.1.4)
;
H H 0.0000 0.0000
;
International Tables for Crystallography
(Vol. C, Table 6.1.1.4)
;
O O 0.0492 0.0322
;
International Tables for Crystallography
(Vol. C, Tables 4.2.6.8 and 6.1.1.4)
;

loop_
_geom_angle_atom_site_label_1
_geom_angle_atom_site_label_2
_geom_angle_atom_site_label_3
_geom_angle
_geom_angle_site_symmetry_1
_geom_angle_site_symmetry_3
C1 O1 C1 54.6(4) 2 .
C4 O2 C9 113.6(4) . .
C3 C1 C2 116.6(6) . .
C3 C1 C1 118.1(4) . 2
C2 C1 C1 124.9(4) . 2
C3 C1 O1 118.2(6) . 2
C2 C1 O1 93.0(5) . 2
C1 C1 O1 67.5(4) 2 2
C3 C1 O1 106.2(5) . .
C2 C1 O1 100.2(5) . .
C1 C1 O1 57.9(5) 2 .
O1 C1 O1 121.0(5) 2 .
C1 C2 H2A 109.5 . .
C1 C2 H2B 109.5 . .
H2A C2 H2B 109.5 . .
C1 C2 H2C 109.5 . .
H2A C2 H2C 109.5 . .
H2B C2 H2C 109.5 . .
C8 C3 C1 121.9(6) . .
C8 C3 C4 114.8(5) . .
C1 C3 C4 123.2(6) . .
O2 C4 C5 119.0(6) . .
O2 C4 C3 117.6(6) . .
C5 C4 C3 123.1(5) . .
C6 C5 C4 115.7(5) . .
C6 C5 C14 122.2(5) . .
C4 C5 C14 122.0(5) . .
C7 C6 C5 124.5(5) . .
C7 C6 H6 117.8 . .
C5 C6 H6 117.8 . .
C6 C7 C8 116.0(5) . .
C6 C7 C10 124.1(5) . .
C8 C7 C10 119.6(5) . .
C3 C8 C7 125.8(5) . .
C3 C8 H8 117.1 . .
C7 C8 H8 117.1 . .
O2 C9 H9A 109.5 . .
O2 C9 H9B 109.5 . .
H9A C9 H9B 109.5 . .
O2 C9 H9C 109.5 . .
H9A C9 H9C 109.5 . .
H9B C9 H9C 109.5 . .
C13 C10 C12 109.7(6) . .
C13 C10 C11 109.1(5) . .
C12 C10 C11 108.6(5) . .
C13 C10 C7 111.2(5) . .
C12 C10 C7 107.5(4) . .
C11 C10 C7 110.7(4) . .
C10 C11 H11A 109.5 . .
C10 C11 H11B 109.5 . .
H11A C11 H11B 109.5 . .
C10 C11 H11C 109.5 . .
H11A C11 H11C 109.5 . .
H11B C11 H11C 109.5 . .
C10 C12 H12A 109.5 . .
C10 C12 H12B 109.5 . .
H12A C12 H12B 109.5 . .
C10 C12 H12C 109.5 . .
H12A C12 H12C 109.5 . .
H12B C12 H12C 109.5 . .
C10 C13 H13A 109.5 . .
C10 C13 H13B 109.5 . .
H13A C13 H13B 109.5 . .
C10 C13 H13C 109.5 . .
H13A C13 H13C 109.5 . .
H13B C13 H13C 109.5 . .
C5 C14 C15 113.3(5) . .
C5 C14 H14A 108.9 . .
C15 C14 H14A 108.9 . .
C5 C14 H14B 108.9 . .
C15 C14 H14B 108.9 . .
H14A C14 H14B 107.7 . .
C16 C15 C14 116.5(5) . .
C16 C15 H15A 108.2 . .
C14 C15 H15A 108.2 . .
C16 C15 H15B 108.2 . .
C14 C15 H15B 108.2 . .
H15A C15 H15B 107.3 . .
C15 C16 C16 120.1(6) . 2
C15 C16 H16A 107.3 . .
C16 C16 H16A 107.3 2 .
C15 C16 H16B 107.3 . .
C16 C16 H16B 107.3 2 .
H16A C16 H16B 106.9 . .

loop_
_geom_bond_atom_site_label_1
_geom_bond_atom_site_label_2
_geom_bond_distance
_geom_bond_site_symmetry_2
O1 C1 1.583(8) 2
O1 C1 1.728(10) .
O2 C4 1.390(6) .
O2 C9 1.437(7) .
C1 C3 1.421(8) .
C1 C2 1.487(9) .
C1 C1 1.524(12) 2
C1 O1 1.583(8) 2
C2 H2A 0.9800 .
C2 H2B 0.9800 .
C2 H2C 0.9800 .
C3 C8 1.376(8) .
C3 C4 1.437(9) .
C4 C5 1.421(8) .
C5 C6 1.393(7) .
C5 C14 1.457(8) .
C6 C7 1.388(7) .
C6 H6 0.9500 .
C7 C8 1.395(7) .
C7 C10 1.562(7) .
C8 H8 0.9500 .
C9 H9A 0.9800 .
C9 H9B 0.9800 .
C9 H9C 0.9800 .
C10 C13 1.465(8) .
C10 C12 1.517(8) .
C10 C11 1.547(8) .
C11 H11A 0.9800 .
C11 H11B 0.9800 .
C11 H11C 0.9800 .
C12 H12A 0.9800 .
C12 H12B 0.9800 .
C12 H12C 0.9800 .
C13 H13A 0.9800 .
C13 H13B 0.9800 .
C13 H13C 0.9800 .
C14 C15 1.525(9) .
C14 H14A 0.9900 .
C14 H14B 0.9900 .
C15 C16 1.451(8) .
C15 H15A 0.9900 .
C15 H15B 0.9900 .
C16 C16 1.496(10) 2
C16 H16A 0.9900 .
C16 H16B 0.9900 .

loop_
_geom_torsion_atom_site_label_1
_geom_torsion_atom_site_label_2
_geom_torsion_atom_site_label_3
_geom_torsion_atom_site_label_4
_geom_torsion
_geom_torsion_site_symmetry_1
_geom_torsion_site_symmetry_4
C1 O1 C1 C3 -113.3(4) 2 .
C1 O1 C1 C2 125.0(5) 2 .
C1 O1 C1 O1 25.2(7) 2 2
C2 C1 C3 C8 75.8(8) . .
C1 C1 C3 C8 -96.5(8) 2 .
O1 C1 C3 C8 -174.6(5) 2 .
O1 C1 C3 C8 -34.7(7) . .
C2 C1 C3 C4 -107.6(7) . .
C1 C1 C3 C4 80.1(9) 2 .
O1 C1 C3 C4 2.0(9) 2 .
O1 C1 C3 C4 141.9(5) . .
C9 O2 C4 C5 -89.1(7) . .
C9 O2 C4 C3 96.7(6) . .
C8 C3 C4 O2 176.7(5) . .
C1 C3 C4 O2 -0.1(8) . .
C8 C3 C4 C5 2.8(8) . .
C1 C3 C4 C5 -174.0(5) . .
O2 C4 C5 C6 -178.6(4) . .
C3 C4 C5 C6 -4.8(8) . .
O2 C4 C5 C14 -2.8(8) . .
C3 C4 C5 C14 171.1(5) . .
C4 C5 C6 C7 3.7(8) . .
C14 C5 C6 C7 -172.1(5) . .
C5 C6 C7 C8 -0.7(8) . .
C5 C6 C7 C10 173.3(4) . .
C1 C3 C8 C7 177.4(5) . .
C4 C3 C8 C7 0.6(8) . .
C6 C7 C8 C3 -1.6(8) . .
C10 C7 C8 C3 -175.9(5) . .
C6 C7 C10 C13 128.3(6) . .
C8 C7 C10 C13 -57.9(6) . .
C6 C7 C10 C12 -111.6(6) . .
C8 C7 C10 C12 62.2(7) . .
C6 C7 C10 C11 6.9(7) . .
C8 C7 C10 C11 -179.4(5) . .
C6 C5 C14 C15 49.6(7) . .
C4 C5 C14 C15 -126.0(6) . .
C5 C14 C15 C16 59.8(7) . .
C14 C15 C16 C16 -102.6(5) . 2
